data_4105241
loop_
_publ_author_name
'Michaela Zirngast'
'Michaela Flock'
'Judith Baumgartner'
'Christoph Marschner'

_publ_section_title
;
 Group 4 Metallocene Complexes of Disilenes, Digermenes, and a Silagermene
;
_journal_name_full 'Journal of the American Chemical Society'
_journal_page_first 15952
_journal_page_last 15962
_journal_paper_doi 10.1021/ja905654r
_journal_volume 131
_journal_year 2009
_chemical_formula_sum 'C32 H63 Ge Hf P Si5'
_chemical_formula_weight 870.32
_chemical_name_systematic
; 
 ? 
;
_space_group_IT_number 14
_symmetry_cell_setting monoclinic
_symmetry_space_group_name_Hall '-P 2ybc'
_symmetry_space_group_name_H-M 'P 1 21/c 1'
_atom_sites_solution_hydrogens geom
_atom_sites_solution_primary direct
_atom_sites_solution_secondary difmap
_audit_creation_method SHELXL-97
_cell_angle_alpha 90.00
_cell_angle_beta 110.88(3)
_cell_angle_gamma 90.00
_cell_formula_units_Z 4
_cell_length_a 16.865(3)
_cell_length_b 10.921(2)
_cell_length_c 23.394(5)
_cell_measurement_reflns_used 10032
_cell_measurement_temperature 100(2)
_cell_measurement_theta_max 52.590
_cell_measurement_theta_min 4.517
_cell_volume 4025.8(16)
_computing_cell_refinement 'Bruker XSCANS'
_computing_data_collection 'Bruker XSCANS'
_computing_data_reduction 'Bruker SHELXTL'
_computing_molecular_graphics 'Bruker SHELXTL'
_computing_publication_material 'Bruker SHELXTL'
_computing_structure_refinement 'SHELXL-97 (Sheldrick, 1997)'
_computing_structure_solution 'SHELXS-97 (Sheldrick, 1990)'
_diffrn_ambient_temperature 100(2)
_diffrn_measured_fraction_theta_full 0.995
_diffrn_measured_fraction_theta_max 0.995
_diffrn_measurement_device_type 'SMART APEX'
_diffrn_measurement_method '\w scans'
_diffrn_radiation_monochromator graphite
_diffrn_radiation_source 'fine-focus sealed tube'
_diffrn_radiation_type MoK\a
_diffrn_radiation_wavelength 0.71073
_diffrn_reflns_av_R_equivalents 0.0518
_diffrn_reflns_av_sigmaI/netI 0.0490
_diffrn_reflns_limit_h_max 21
_diffrn_reflns_limit_h_min -21
_diffrn_reflns_limit_k_max 13
_diffrn_reflns_limit_k_min -13
_diffrn_reflns_limit_l_max 29
_diffrn_reflns_limit_l_min -29
_diffrn_reflns_number 31082
_diffrn_reflns_theta_full 26.37
_diffrn_reflns_theta_max 26.37
_diffrn_reflns_theta_min 1.85
_exptl_absorpt_coefficient_mu 3.532
_exptl_absorpt_correction_T_max 0.5104
_exptl_absorpt_correction_T_min 0.3978
_exptl_absorpt_correction_type multi-scan
_exptl_absorpt_process_details SADABS
_exptl_crystal_colour red
_exptl_crystal_density_diffrn 1.436
_exptl_crystal_description blocks
_exptl_crystal_F_000 1776
_exptl_crystal_size_max 0.32
_exptl_crystal_size_mid 0.28
_exptl_crystal_size_min 0.22
_refine_diff_density_max 2.314
_refine_diff_density_min -0.977
_refine_diff_density_rms 0.162
_refine_ls_extinction_method none
_refine_ls_goodness_of_fit_ref 1.144
_refine_ls_hydrogen_treatment constr
_refine_ls_matrix_type full
_refine_ls_number_parameters 378
_refine_ls_number_reflns 8193
_refine_ls_number_restraints 0
_refine_ls_restrained_S_all 1.144
_refine_ls_R_factor_all 0.0526
_refine_ls_R_factor_gt 0.0440
_refine_ls_shift/su_max 0.003
_refine_ls_shift/su_mean 0.000
_refine_ls_structure_factor_coef Fsqd
_refine_ls_weighting_details 'calc w=1/[\s^2^(Fo^2^)+(0.0463P)^2^+2.2418P] where P=(Fo^2^+2Fc^2^)/3'
_refine_ls_weighting_scheme calc
_refine_ls_wR_factor_gt 0.0939
_refine_ls_wR_factor_ref 0.0975
_reflns_number_gt 7284
_reflns_number_total 8193
_reflns_threshold_expression >2sigma(I)
_cod_data_source_file ja905654r_si_002_8.cif
_cod_data_source_block 455j_17
_cod_original_cell_volume 4025.9(14)
_cod_database_code 4105241

loop_
_symmetry_equiv_pos_as_xyz
'x, y, z'
'-x, y+1/2, -z+1/2'
'-x, -y, -z'
'x, -y-1/2, z-1/2'

loop_
_atom_site_label
_atom_site_type_symbol
_atom_site_fract_x
_atom_site_fract_y
_atom_site_fract_z
_atom_site_U_iso_or_equiv
_atom_site_adp_type
_atom_site_occupancy
_atom_site_symmetry_multiplicity
_atom_site_calc_flag
_atom_site_refinement_flags
_atom_site_disorder_assembly
_atom_site_disorder_group
Si1 Si 0.24172(4) 0.77309(6) 0.47702(3) 0.01439(19) Uani 0.406(2) 1 d P A 1
Ge2 Ge 0.23602(5) 0.78777(7) 0.37332(3) 0.0144(2) Uani 0.406(2) 1 d P A 1
Ge1 Ge 0.24172(4) 0.77309(6) 0.47702(3) 0.01439(19) Uani 0.594(2) 1 d P A 2
Si5 Si 0.23602(5) 0.78777(7) 0.37332(3) 0.0144(2) Uani 0.594(2) 1 d P A 2
Hf Hf 0.233180(12) 1.016184(17) 0.432468(9) 0.01334(7) Uani 1 1 d . . .
P1 P 0.23325(8) 1.05782(12) 0.54740(6) 0.0191(3) Uani 1 1 d . A .
Si2 Si 0.13346(8) 0.65538(12) 0.49378(6) 0.0191(3) Uani 1 1 d . . .
Si3 Si 0.36567(8) 0.67003(12) 0.54001(6) 0.0175(3) Uani 1 1 d . . .
Si6 Si 0.34449(9) 0.69952(13) 0.34266(6) 0.0193(3) Uani 1 1 d . . .
Si7 Si 0.11563(9) 0.69811(13) 0.29743(6) 0.0203(3) Uani 1 1 d . . .
C1 C 0.1354(3) 1.1383(5) 0.3473(2) 0.0227(11) Uani 1 1 d . A .
H1 H 0.1584 1.1815 0.3215 0.027 Uiso 1 1 calc R . .
C2 C 0.1272(3) 1.1838(5) 0.4016(2) 0.0290(13) Uani 1 1 d . A .
H2 H 0.1448 1.2619 0.4196 0.035 Uiso 1 1 calc R . .
C3 C 0.1040(3) 1.0201(5) 0.3382(2) 0.0225(11) Uani 1 1 d . A .
H3 H 0.1020 0.9679 0.3052 0.027 Uiso 1 1 calc R . .
C4 C 0.0751(3) 0.9901(5) 0.3865(3) 0.0239(11) Uani 1 1 d . A .
H4 H 0.0514 0.9142 0.3921 0.029 Uiso 1 1 calc R . .
C5 C 0.0880(3) 1.0916(5) 0.4238(2) 0.0265(12) Uani 1 1 d . A .
H5 H 0.0727 1.0980 0.4591 0.032 Uiso 1 1 calc R . .
C6 C 0.3415(3) 1.0837(5) 0.3903(2) 0.0292(13) Uani 1 1 d . A .
H6 H 0.3283 1.0745 0.3475 0.035 Uiso 1 1 calc R . .
C7 C 0.3237(3) 1.1864(5) 0.4194(3) 0.0272(12) Uani 1 1 d . A .
H7 H 0.2976 1.2601 0.4002 0.033 Uiso 1 1 calc R . .
C8 C 0.3823(3) 0.9967(4) 0.4354(3) 0.0233(11) Uani 1 1 d . A .
H8 H 0.4025 0.9190 0.4283 0.028 Uiso 1 1 calc R . .
C9 C 0.3881(3) 1.0434(4) 0.4923(2) 0.0217(11) Uani 1 1 d . A .
H9 H 0.4123 1.0034 0.5307 0.026 Uiso 1 1 calc R . .
C10 C 0.3514(3) 1.1604(5) 0.4822(2) 0.0223(11) Uani 1 1 d . A .
H10 H 0.3462 1.2134 0.5129 0.027 Uiso 1 1 calc R . .
C11 C 0.2122(3) 1.2171(5) 0.5625(2) 0.0268(12) Uani 1 1 d . . .
H11A H 0.2222 1.2271 0.6061 0.040 Uiso 1 1 calc R A .
H11B H 0.1531 1.2376 0.5385 0.040 Uiso 1 1 calc R . .
H11C H 0.2501 1.2716 0.5509 0.040 Uiso 1 1 calc R . .
C12 C 0.1588(4) 0.9781(5) 0.5752(3) 0.0342(14) Uani 1 1 d . . .
H12A H 0.1730 0.8908 0.5800 0.051 Uiso 1 1 calc R A .
H12B H 0.1009 0.9884 0.5458 0.051 Uiso 1 1 calc R . .
H12C H 0.1625 1.0125 0.6148 0.051 Uiso 1 1 calc R . .
C13 C 0.3313(4) 1.0310(5) 0.6109(2) 0.0308(13) Uani 1 1 d . . .
H13A H 0.3227 1.0475 0.6495 0.046 Uiso 1 1 calc R A .
H13B H 0.3756 1.0854 0.6074 0.046 Uiso 1 1 calc R . .
H13C H 0.3488 0.9456 0.6103 0.046 Uiso 1 1 calc R . .
C14 C 0.2969(4) 0.1948(5) 0.7471(2) 0.0330(13) Uani 1 1 d . . .
H14 H 0.2961 0.1110 0.7577 0.040 Uiso 1 1 calc R . .
C15 C 0.2222(4) 0.2594(5) 0.7260(3) 0.0329(13) Uani 1 1 d . . .
H15 H 0.1699 0.2206 0.7216 0.040 Uiso 1 1 calc R . .
C16 C 0.2987(4) 0.4361(5) 0.7170(2) 0.0313(13) Uani 1 1 d . . .
H16 H 0.2986 0.5199 0.7061 0.038 Uiso 1 1 calc R . .
C17 C 0.3755(4) 0.3724(5) 0.7383(2) 0.0303(13) Uani 1 1 d . . .
C18 C 0.3727(4) 0.2496(5) 0.7531(2) 0.0307(13) Uani 1 1 d . . .
H18 H 0.4237 0.2032 0.7674 0.037 Uiso 1 1 calc R . .
C19 C 0.2241(4) 0.3805(6) 0.7115(2) 0.0349(14) Uani 1 1 d . . .
H19 H 0.1728 0.4262 0.6975 0.042 Uiso 1 1 calc R . .
C20 C 0.1643(4) 0.6111(5) 0.5765(2) 0.0322(13) Uani 1 1 d . A .
H20A H 0.1174 0.5663 0.5825 0.048 Uiso 1 1 calc R . .
H20B H 0.1767 0.6850 0.6019 0.048 Uiso 1 1 calc R . .
H20C H 0.2148 0.5587 0.5883 0.048 Uiso 1 1 calc R . .
C21 C 0.1145(4) 0.5055(4) 0.4518(3) 0.0269(12) Uani 1 1 d . A .
H21A H 0.0727 0.4578 0.4626 0.040 Uiso 1 1 calc R . .
H21B H 0.1679 0.4597 0.4633 0.040 Uiso 1 1 calc R . .
H21C H 0.0931 0.5208 0.4077 0.040 Uiso 1 1 calc R . .
C22 C 0.0271(3) 0.7324(5) 0.4748(3) 0.0278(12) Uani 1 1 d . A .
H22A H 0.0035 0.7507 0.4310 0.042 Uiso 1 1 calc R . .
H22B H 0.0341 0.8088 0.4982 0.042 Uiso 1 1 calc R . .
H22C H -0.0116 0.6779 0.4856 0.042 Uiso 1 1 calc R . .
C23 C 0.0117(3) 0.7084(5) 0.3103(2) 0.0259(12) Uani 1 1 d . A .
H23A H -0.0312 0.6594 0.2794 0.039 Uiso 1 1 calc R . .
H23B H -0.0068 0.7940 0.3071 0.039 Uiso 1 1 calc R . .
H23C H 0.0190 0.6772 0.3511 0.039 Uiso 1 1 calc R . .
C24 C 0.0919(3) 0.7724(5) 0.2203(2) 0.0290(12) Uani 1 1 d . A .
H24A H 0.1452 0.7945 0.2150 0.044 Uiso 1 1 calc R . .
H24B H 0.0579 0.8464 0.2177 0.044 Uiso 1 1 calc R . .
H24C H 0.0602 0.7151 0.1880 0.044 Uiso 1 1 calc R . .
C25 C 0.3070(3) 0.6871(5) 0.2563(2) 0.0279(12) Uani 1 1 d . A .
H25A H 0.3505 0.6459 0.2446 0.042 Uiso 1 1 calc R . .
H25B H 0.2968 0.7692 0.2383 0.042 Uiso 1 1 calc R . .
H25C H 0.2542 0.6396 0.2414 0.042 Uiso 1 1 calc R . .
C26 C 0.1305(3) 0.5304(5) 0.2872(3) 0.0280(12) Uani 1 1 d . A .
H26A H 0.1384 0.4872 0.3256 0.042 Uiso 1 1 calc R . .
H26B H 0.1805 0.5182 0.2759 0.042 Uiso 1 1 calc R . .
H26C H 0.0802 0.4980 0.2548 0.042 Uiso 1 1 calc R . .
C27 C 0.4485(3) 0.7842(5) 0.3596(3) 0.0306(13) Uani 1 1 d . A .
H27A H 0.4792 0.7863 0.4040 0.046 Uiso 1 1 calc R . .
H27B H 0.4371 0.8681 0.3440 0.046 Uiso 1 1 calc R . .
H27C H 0.4831 0.7420 0.3398 0.046 Uiso 1 1 calc R . .
C28 C 0.3741(3) 0.5393(5) 0.3727(2) 0.0265(12) Uani 1 1 d . A .
H28A H 0.4094 0.5017 0.3520 0.040 Uiso 1 1 calc R . .
H28B H 0.3225 0.4906 0.3647 0.040 Uiso 1 1 calc R . .
H28C H 0.4059 0.5424 0.4168 0.040 Uiso 1 1 calc R . .
C29 C 0.3924(4) 0.6969(5) 0.6245(2) 0.0319(13) Uani 1 1 d . A .
H29A H 0.4307 0.6323 0.6477 0.048 Uiso 1 1 calc R . .
H29B H 0.3402 0.6957 0.6338 0.048 Uiso 1 1 calc R . .
H29C H 0.4202 0.7767 0.6357 0.048 Uiso 1 1 calc R . .
C30 C 0.3552(3) 0.4988(4) 0.5311(3) 0.0264(12) Uani 1 1 d . A .
H30A H 0.3358 0.4775 0.4876 0.040 Uiso 1 1 calc R . .
H30B H 0.3138 0.4693 0.5486 0.040 Uiso 1 1 calc R . .
H30C H 0.4103 0.4604 0.5525 0.040 Uiso 1 1 calc R . .
C31 C 0.4644(3) 0.7157(5) 0.5261(2) 0.0252(11) Uani 1 1 d . A .
H31A H 0.4749 0.8033 0.5344 0.038 Uiso 1 1 calc R . .
H31B H 0.4573 0.6989 0.4834 0.038 Uiso 1 1 calc R . .
H31C H 0.5127 0.6687 0.5532 0.038 Uiso 1 1 calc R . .
C32 C 0.4580(4) 0.4335(6) 0.7450(3) 0.0478(17) Uani 1 1 d . . .
H32A H 0.5051 0.3856 0.7728 0.072 Uiso 1 1 calc R . .
H32B H 0.4589 0.5161 0.7616 0.072 Uiso 1 1 calc R . .
H32C H 0.4639 0.4388 0.7049 0.072 Uiso 1 1 calc R . .

loop_
_atom_site_aniso_label
_atom_site_aniso_U_11
_atom_site_aniso_U_22
_atom_site_aniso_U_33
_atom_site_aniso_U_23
_atom_site_aniso_U_13
_atom_site_aniso_U_12
Si1 0.0156(4) 0.0126(3) 0.0152(3) 0.0004(2) 0.0058(3) -0.0002(2)
Ge2 0.0142(4) 0.0144(4) 0.0138(4) -0.0014(3) 0.0040(3) -0.0008(3)
Ge1 0.0156(4) 0.0126(3) 0.0152(3) 0.0004(2) 0.0058(3) -0.0002(2)
Si5 0.0142(4) 0.0144(4) 0.0138(4) -0.0014(3) 0.0040(3) -0.0008(3)
Hf 0.01386(11) 0.01059(11) 0.01444(11) -0.00007(7) 0.00365(8) -0.00034(7)
P1 0.0247(7) 0.0162(6) 0.0172(6) -0.0012(5) 0.0086(6) 0.0003(5)
Si2 0.0187(7) 0.0178(7) 0.0223(7) 0.0021(5) 0.0091(6) -0.0012(5)
Si3 0.0167(7) 0.0133(6) 0.0201(7) 0.0021(5) 0.0037(6) 0.0008(5)
Si6 0.0193(7) 0.0190(7) 0.0200(7) -0.0039(5) 0.0076(6) -0.0009(5)
Si7 0.0175(7) 0.0215(7) 0.0183(7) -0.0047(6) 0.0019(6) -0.0016(6)
C1 0.017(2) 0.022(3) 0.023(3) 0.009(2) 0.000(2) 0.004(2)
C2 0.025(3) 0.021(3) 0.027(3) -0.004(2) -0.008(2) 0.012(2)
C3 0.018(3) 0.025(3) 0.017(3) 0.000(2) -0.002(2) 0.003(2)
C4 0.012(2) 0.023(3) 0.031(3) 0.003(2) 0.001(2) -0.005(2)
C5 0.016(3) 0.038(3) 0.025(3) 0.002(2) 0.006(2) 0.013(2)
C6 0.025(3) 0.043(3) 0.021(3) -0.007(2) 0.011(2) -0.016(2)
C7 0.021(3) 0.018(3) 0.038(3) 0.009(2) 0.004(2) -0.007(2)
C8 0.021(3) 0.022(3) 0.032(3) -0.007(2) 0.016(2) -0.003(2)
C9 0.019(3) 0.018(3) 0.026(3) -0.004(2) 0.007(2) -0.010(2)
C10 0.014(2) 0.023(3) 0.029(3) -0.010(2) 0.008(2) -0.006(2)
C11 0.032(3) 0.020(3) 0.030(3) -0.006(2) 0.014(3) 0.000(2)
C12 0.047(4) 0.030(3) 0.036(3) -0.003(2) 0.028(3) -0.008(3)
C13 0.045(4) 0.032(3) 0.016(3) 0.002(2) 0.012(3) 0.010(3)
C14 0.044(4) 0.027(3) 0.027(3) 0.005(2) 0.011(3) 0.003(3)
C15 0.035(3) 0.039(3) 0.027(3) -0.001(3) 0.015(3) 0.000(3)
C16 0.049(4) 0.018(3) 0.023(3) 0.006(2) 0.008(3) 0.006(3)
C17 0.037(3) 0.033(3) 0.021(3) 0.001(2) 0.011(3) 0.002(3)
C18 0.033(3) 0.032(3) 0.026(3) 0.001(2) 0.011(3) 0.012(3)
C19 0.035(3) 0.045(4) 0.024(3) 0.003(3) 0.010(3) 0.015(3)
C20 0.032(3) 0.035(3) 0.031(3) 0.010(3) 0.013(3) 0.002(3)
C21 0.027(3) 0.020(3) 0.033(3) 0.000(2) 0.009(2) -0.006(2)
C22 0.018(3) 0.029(3) 0.040(3) -0.003(2) 0.016(2) -0.004(2)
C23 0.017(3) 0.031(3) 0.025(3) -0.002(2) 0.003(2) 0.002(2)
C24 0.031(3) 0.032(3) 0.019(3) -0.003(2) 0.002(2) -0.001(2)
C25 0.033(3) 0.034(3) 0.020(3) -0.009(2) 0.013(2) 0.000(2)
C26 0.023(3) 0.026(3) 0.035(3) -0.012(2) 0.012(2) -0.006(2)
C27 0.024(3) 0.040(3) 0.034(3) -0.010(3) 0.017(3) -0.003(2)
C28 0.030(3) 0.022(3) 0.027(3) -0.003(2) 0.009(2) 0.005(2)
C29 0.041(3) 0.030(3) 0.016(3) 0.007(2) 0.000(2) 0.005(3)
C30 0.026(3) 0.015(3) 0.035(3) 0.002(2) 0.007(2) 0.002(2)
C31 0.022(3) 0.022(3) 0.028(3) 0.003(2) 0.004(2) 0.000(2)
C32 0.047(4) 0.045(4) 0.051(4) 0.004(3) 0.017(3) -0.003(3)

loop_
_atom_type_symbol
_atom_type_description
_atom_type_scat_dispersion_real
_atom_type_scat_dispersion_imag
_atom_type_scat_source
C C 0.0033 0.0016 'International Tables Vol C Tables 4.2.6.8 and 6.1.1.4'
H H 0.0000 0.0000 'International Tables Vol C Tables 4.2.6.8 and 6.1.1.4'
Si Si 0.0817 0.0704 'International Tables Vol C Tables 4.2.6.8 and 6.1.1.4'
P P 0.1023 0.0942 'International Tables Vol C Tables 4.2.6.8 and 6.1.1.4'
Ge Ge 0.1547 1.8001 'International Tables Vol C Tables 4.2.6.8 and 6.1.1.4'
Hf Hf -0.5830 6.1852 'International Tables Vol C Tables 4.2.6.8 and 6.1.1.4'

loop_
_geom_angle_atom_site_label_1
_geom_angle_atom_site_label_2
_geom_angle_atom_site_label_3
_geom_angle
Si3 Si1 Si2 101.53(5)
Si3 Si1 Ge2 111.67(5)
Si2 Si1 Ge2 116.53(5)
Si3 Si1 Hf 126.23(4)
Si2 Si1 Hf 128.71(4)
Ge2 Si1 Hf 65.63(2)
Si7 Ge2 Si6 98.68(6)
Si7 Ge2 Si1 116.29(5)
Si6 Ge2 Si1 121.12(5)
Si7 Ge2 Hf 124.24(5)
Si6 Ge2 Hf 129.98(5)
Si1 Ge2 Hf 64.58(2)
C1 Hf C6 83.88(18)
C1 Hf C2 33.23(17)
C6 Hf C2 102.8(2)
C1 Hf C10 103.23(17)
C6 Hf C10 54.18(17)
C2 Hf C10 92.48(18)
C1 Hf C3 32.35(16)
C6 Hf C3 100.31(18)
C2 Hf C3 54.29(17)
C10 Hf C3 135.10(17)
C1 Hf C7 76.17(17)
C6 Hf C7 32.73(18)
C2 Hf C7 79.81(19)
C10 Hf C7 32.75(17)
C3 Hf C7 105.06(17)
C1 Hf C8 116.29(18)
C6 Hf C8 32.77(18)
C2 Hf C8 133.22(18)
C10 Hf C8 53.79(16)
C3 Hf C8 125.48(18)
C7 Hf C8 54.07(17)
C1 Hf C9 130.49(17)
C6 Hf C9 54.32(17)
C2 Hf C9 125.14(17)
C10 Hf C9 32.69(16)
C3 Hf C9 154.63(18)
C7 Hf C9 54.35(17)
C8 Hf C9 32.42(17)
C1 Hf C4 54.19(17)
C6 Hf C4 133.15(18)
C2 Hf C4 54.10(17)
C10 Hf C4 145.70(16)
C3 Hf C4 32.96(17)
C7 Hf C4 129.44(17)
C8 Hf C4 154.97(18)
C9 Hf C4 172.08(17)
C1 Hf C5 53.86(17)
C6 Hf C5 134.69(19)
C2 Hf C5 32.52(18)
C10 Hf C5 115.15(17)
C3 Hf C5 53.46(17)
C7 Hf C5 111.46(18)
C8 Hf C5 165.51(17)
C9 Hf C5 142.73(17)
C4 Hf C5 31.84(17)
C1 Hf P1 118.03(13)
C6 Hf P1 127.01(13)
C2 Hf P1 84.87(13)
C10 Hf P1 73.37(12)
C3 Hf P1 124.31(13)
C7 Hf P1 102.19(13)
C8 Hf P1 109.91(13)
C9 Hf P1 78.18(13)
C4 Hf P1 93.95(14)
C5 Hf P1 71.56(13)
C13 P1 C12 100.0(3)
C13 P1 C11 100.2(3)
C12 P1 C11 100.3(3)
C13 P1 Hf 117.50(19)
C12 P1 Hf 120.9(2)
C11 P1 Hf 114.57(18)
C21 Si2 C20 104.3(3)
C21 Si2 C22 107.2(2)
C20 Si2 C22 104.3(3)
C21 Si2 Si1 112.54(18)
C20 Si2 Si1 111.24(19)
C22 Si2 Si1 116.25(17)
C31 Si3 C30 107.4(2)
C31 Si3 C29 104.2(3)
C30 Si3 C29 104.4(3)
C31 Si3 Si1 114.03(17)
C30 Si3 Si1 112.06(18)
C29 Si3 Si1 113.95(19)
C28 Si6 C25 105.9(2)
C28 Si6 C27 105.8(3)
C25 Si6 C27 101.0(2)
C28 Si6 Ge2 113.08(18)
C25 Si6 Ge2 110.36(17)
C27 Si6 Ge2 119.34(17)
C26 Si7 C23 104.6(2)
C26 Si7 C24 106.9(3)
C23 Si7 C24 103.6(2)
C26 Si7 Ge2 112.33(18)
C23 Si7 Ge2 116.82(17)
C24 Si7 Ge2 111.74(18)
C3 C1 C2 108.1(5)
C3 C1 Hf 74.3(3)
C2 C1 Hf 73.5(3)
C5 C2 C1 106.9(5)
C5 C2 Hf 75.4(3)
C1 C2 Hf 73.2(3)
C1 C3 C4 108.4(5)
C1 C3 Hf 73.4(3)
C4 C3 Hf 74.4(3)
C5 C4 C3 107.3(5)
C5 C4 Hf 74.6(3)
C3 C4 Hf 72.7(3)
C4 C5 C2 109.3(5)
C4 C5 Hf 73.6(3)
C2 C5 Hf 72.1(3)
C7 C6 C8 108.0(5)
C7 C6 Hf 74.2(3)
C8 C6 Hf 74.5(3)
C6 C7 C10 107.4(5)
C6 C7 Hf 73.1(3)
C10 C7 Hf 73.2(3)
C9 C8 C6 108.5(5)
C9 C8 Hf 73.9(3)
C6 C8 Hf 72.8(3)
C8 C9 C10 107.2(5)
C8 C9 Hf 73.7(3)
C10 C9 Hf 72.8(3)
C7 C10 C9 108.9(5)
C7 C10 Hf 74.0(3)
C9 C10 Hf 74.5(3)
C15 C14 C18 121.0(6)
C19 C15 C14 119.1(6)
C19 C16 C17 121.3(5)
C18 C17 C16 117.5(5)
C18 C17 C32 121.0(5)
C16 C17 C32 121.5(5)
C14 C18 C17 120.5(5)
C16 C19 C15 120.6(5)

loop_
_geom_bond_atom_site_label_1
_geom_bond_atom_site_label_2
_geom_bond_distance
Si1 Si3 2.3692(16)
Si1 Si2 2.3770(15)
Si1 Ge2 2.3987(11)
Si1 Hf 2.8369(8)
Ge2 Si7 2.3799(17)
Ge2 Si6 2.3927(16)
Ge2 Hf 2.8613(9)
Hf C1 2.476(5)
Hf C6 2.478(5)
Hf C2 2.480(5)
Hf C10 2.481(5)
Hf C3 2.488(5)
Hf C7 2.492(5)
Hf C8 2.500(5)
Hf C9 2.503(5)
Hf C4 2.510(5)
Hf C5 2.523(5)
Hf P1 2.7264(14)
P1 C13 1.811(6)
P1 C12 1.828(5)
P1 C11 1.834(5)
Si2 C21 1.876(5)
Si2 C20 1.880(5)
Si2 C22 1.886(5)
Si3 C31 1.875(5)
Si3 C30 1.883(5)
Si3 C29 1.886(5)
Si6 C28 1.885(5)
Si6 C25 1.894(5)
Si6 C27 1.896(5)
Si7 C26 1.876(5)
Si7 C23 1.885(5)
Si7 C24 1.888(5)
C1 C3 1.383(7)
C1 C2 1.417(7)
C2 C5 1.401(8)
C3 C4 1.418(7)
C4 C5 1.380(7)
C6 C7 1.400(8)
C6 C8 1.404(8)
C7 C10 1.402(7)
C8 C9 1.397(7)
C9 C10 1.403(7)
C14 C15 1.373(8)
C14 C18 1.374(8)
C15 C19 1.368(8)
C16 C19 1.363(8)
C16 C17 1.396(8)
C17 C18 1.389(8)
C17 C32 1.501(8)

loop_
_geom_torsion_atom_site_label_1
_geom_torsion_atom_site_label_2
_geom_torsion_atom_site_label_3
_geom_torsion_atom_site_label_4
_geom_torsion
Si3 Si1 Ge2 Si7 121.40(6)
Si2 Si1 Ge2 Si7 5.38(7)
Hf Si1 Ge2 Si7 -117.38(5)
Si3 Si1 Ge2 Si6 1.74(7)
Si2 Si1 Ge2 Si6 -114.28(7)
Hf Si1 Ge2 Si6 122.96(5)
Si3 Si1 Ge2 Hf -121.22(4)
Si2 Si1 Ge2 Hf 122.76(5)
C1 Hf P1 C13 -150.7(3)
C6 Hf P1 C13 -46.2(3)
C2 Hf P1 C13 -148.4(3)
C10 Hf P1 C13 -54.3(2)
C3 Hf P1 C13 172.0(3)
C7 Hf P1 C13 -70.0(2)
C8 Hf P1 C13 -14.1(2)
C9 Hf P1 C13 -20.9(2)
C4 Hf P1 C13 158.2(2)
C5 Hf P1 C13 -178.8(3)
C1 Hf P1 C12 86.7(3)
C6 Hf P1 C12 -168.8(3)
C2 Hf P1 C12 89.0(3)
C10 Hf P1 C12 -176.9(3)
C3 Hf P1 C12 49.4(3)
C7 Hf P1 C12 167.4(3)
C8 Hf P1 C12 -136.7(3)
C9 Hf P1 C12 -143.5(3)
C4 Hf P1 C12 35.6(3)
C5 Hf P1 C12 58.6(3)
C1 Hf P1 C11 -33.4(2)
C6 Hf P1 C11 71.1(3)
C2 Hf P1 C11 -31.1(2)
C10 Hf P1 C11 63.0(2)
C3 Hf P1 C11 -70.7(2)
C7 Hf P1 C11 47.3(2)
C8 Hf P1 C11 103.2(2)
C9 Hf P1 C11 96.4(2)
C4 Hf P1 C11 -84.5(2)
C5 Hf P1 C11 -61.5(2)
Si3 Si1 Si2 C21 -76.1(2)
Ge2 Si1 Si2 C21 45.4(2)
Hf Si1 Si2 C21 124.4(2)
Si3 Si1 Si2 C20 40.5(2)
Ge2 Si1 Si2 C20 162.1(2)
Hf Si1 Si2 C20 -118.9(2)
Si3 Si1 Si2 C22 159.7(2)
Ge2 Si1 Si2 C22 -78.7(2)
Hf Si1 Si2 C22 0.3(2)
Si2 Si1 Si3 C31 167.36(19)
Ge2 Si1 Si3 C31 42.49(19)
Hf Si1 Si3 C31 -32.5(2)
Si2 Si1 Si3 C30 45.0(2)
Ge2 Si1 Si3 C30 -79.8(2)
Hf Si1 Si3 C30 -154.8(2)
Si2 Si1 Si3 C29 -73.2(2)
Ge2 Si1 Si3 C29 161.9(2)
Hf Si1 Si3 C29 87.0(2)
Si7 Ge2 Si6 C28 -82.38(19)
Si1 Ge2 Si6 C28 45.6(2)
Hf Ge2 Si6 C28 127.09(19)
Si7 Ge2 Si6 C25 36.0(2)
Si1 Ge2 Si6 C25 164.02(19)
Hf Ge2 Si6 C25 -114.50(19)
Si7 Ge2 Si6 C27 152.3(2)
Si1 Ge2 Si6 C27 -79.7(2)
Hf Ge2 Si6 C27 1.8(2)
Si6 Ge2 Si7 C26 45.6(2)
Si1 Ge2 Si7 C26 -85.6(2)
Hf Ge2 Si7 C26 -161.54(19)
Si6 Ge2 Si7 C23 166.5(2)
Si1 Ge2 Si7 C23 35.3(2)
Hf Ge2 Si7 C23 -40.6(2)
Si6 Ge2 Si7 C24 -74.5(2)
Si1 Ge2 Si7 C24 154.28(19)
Hf Ge2 Si7 C24 78.3(2)
C6 Hf C1 C3 120.4(3)
C2 Hf C1 C3 -114.8(5)
C10 Hf C1 C3 171.3(3)
C7 Hf C1 C3 152.7(3)
C8 Hf C1 C3 115.5(3)
C9 Hf C1 C3 150.7(3)
C4 Hf C1 C3 -37.4(3)
C5 Hf C1 C3 -77.0(3)
P1 Hf C1 C3 -110.7(3)
C6 Hf C1 C2 -124.8(3)
C10 Hf C1 C2 -73.9(3)
C3 Hf C1 C2 114.8(5)
C7 Hf C1 C2 -92.5(3)
C8 Hf C1 C2 -129.8(3)
C9 Hf C1 C2 -94.5(4)
C4 Hf C1 C2 77.4(3)
C5 Hf C1 C2 37.8(3)
P1 Hf C1 C2 4.1(3)
C3 C1 C2 C5 -1.7(5)
Hf C1 C2 C5 -68.5(3)
C3 C1 C2 Hf 66.8(3)
C1 Hf C2 C5 113.1(4)
C6 Hf C2 C5 169.9(3)
C10 Hf C2 C5 -136.3(3)
C3 Hf C2 C5 76.3(3)
C7 Hf C2 C5 -166.7(3)
C8 Hf C2 C5 -175.9(3)
C9 Hf C2 C5 -134.9(3)
C4 Hf C2 C5 35.4(3)
P1 Hf C2 C5 -63.3(3)
C6 Hf C2 C1 56.8(3)
C10 Hf C2 C1 110.6(3)
C3 Hf C2 C1 -36.7(3)
C7 Hf C2 C1 80.3(3)
C8 Hf C2 C1 71.0(4)
C9 Hf C2 C1 112.0(3)
C4 Hf C2 C1 -77.7(3)
C5 Hf C2 C1 -113.1(4)
P1 Hf C2 C1 -176.3(3)
C2 C1 C3 C4 0.4(6)
Hf C1 C3 C4 66.7(3)
C2 C1 C3 Hf -66.3(3)
C6 Hf C3 C1 -60.7(3)
C2 Hf C3 C1 37.8(3)
C10 Hf C3 C1 -12.0(4)
C7 Hf C3 C1 -27.4(3)
C8 Hf C3 C1 -83.8(3)
C9 Hf C3 C1 -60.2(5)
C4 Hf C3 C1 115.1(4)
C5 Hf C3 C1 78.3(3)
P1 Hf C3 C1 89.2(3)
C1 Hf C3 C4 -115.1(4)
C6 Hf C3 C4 -175.8(3)
C2 Hf C3 C4 -77.4(3)
C10 Hf C3 C4 -127.1(3)
C7 Hf C3 C4 -142.6(3)
C8 Hf C3 C4 161.1(3)
C9 Hf C3 C4 -175.3(3)
C5 Hf C3 C4 -36.8(3)
P1 Hf C3 C4 -25.9(3)
C1 C3 C4 C5 1.1(6)
Hf C3 C4 C5 67.1(3)
C1 C3 C4 Hf -66.0(3)
C1 Hf C4 C5 -77.5(3)
C6 Hf C4 C5 -108.5(4)
C2 Hf C4 C5 -36.2(3)
C10 Hf C4 C5 -21.3(5)
C3 Hf C4 C5 -114.2(4)
C7 Hf C4 C5 -64.7(4)
C8 Hf C4 C5 -152.8(4)
C9 Hf C4 C5 51.1(13)
P1 Hf C4 C5 44.6(3)
C1 Hf C4 C3 36.7(3)
C6 Hf C4 C3 5.6(4)
C2 Hf C4 C3 78.0(3)
C10 Hf C4 C3 92.8(4)
C7 Hf C4 C3 49.4(4)
C8 Hf C4 C3 -38.6(5)
C9 Hf C4 C3 165.3(11)
C5 Hf C4 C3 114.2(4)
P1 Hf C4 C3 158.8(3)
C3 C4 C5 C2 -2.2(6)
Hf C4 C5 C2 63.7(4)
C3 C4 C5 Hf -65.8(3)
C1 C2 C5 C4 2.4(6)
Hf C2 C5 C4 -64.6(4)
C1 C2 C5 Hf 67.0(3)
C1 Hf C5 C4 78.6(3)
C6 Hf C5 C4 103.3(4)
C2 Hf C5 C4 117.3(5)
C10 Hf C5 C4 166.9(3)
C3 Hf C5 C4 38.1(3)
C7 Hf C5 C4 131.4(3)
C8 Hf C5 C4 129.3(7)
C9 Hf C5 C4 -169.8(3)
P1 Hf C5 C4 -132.4(3)
C1 Hf C5 C2 -38.6(3)
C6 Hf C5 C2 -13.9(4)
C10 Hf C5 C2 49.7(4)
C3 Hf C5 C2 -79.1(3)
C7 Hf C5 C2 14.1(4)
C8 Hf C5 C2 12.0(8)
C9 Hf C5 C2 73.0(4)
C4 Hf C5 C2 -117.3(5)
P1 Hf C5 C2 110.3(3)
C1 Hf C6 C7 73.9(3)
C2 Hf C6 C7 46.4(3)
C10 Hf C6 C7 -37.3(3)
C3 Hf C6 C7 101.9(3)
C8 Hf C6 C7 -114.3(5)
C9 Hf C6 C7 -77.9(3)
C4 Hf C6 C7 98.7(3)
C5 Hf C6 C7 54.0(4)
P1 Hf C6 C7 -46.9(4)
C1 Hf C6 C8 -171.8(3)
C2 Hf C6 C8 160.7(3)
C10 Hf C6 C8 77.0(3)
C3 Hf C6 C8 -143.8(3)
C7 Hf C6 C8 114.3(5)
C9 Hf C6 C8 36.4(3)
C4 Hf C6 C8 -146.9(3)
C5 Hf C6 C8 168.3(3)
P1 Hf C6 C8 67.5(3)
C8 C6 C7 C10 -1.7(6)
Hf C6 C7 C10 65.7(3)
C8 C6 C7 Hf -67.4(4)
C1 Hf C7 C6 -100.4(3)
C2 Hf C7 C6 -134.2(3)
C10 Hf C7 C6 114.7(5)
C3 Hf C7 C6 -85.7(3)
C8 Hf C7 C6 37.5(3)
C9 Hf C7 C6 77.8(3)
C4 Hf C7 C6 -111.0(3)
C5 Hf C7 C6 -141.8(3)
P1 Hf C7 C6 143.4(3)
C1 Hf C7 C10 144.9(3)
C6 Hf C7 C10 -114.7(5)
C2 Hf C7 C10 111.1(3)
C3 Hf C7 C10 159.6(3)
C8 Hf C7 C10 -77.2(3)
C9 Hf C7 C10 -36.9(3)
C4 Hf C7 C10 134.3(3)
C5 Hf C7 C10 103.5(3)
P1 Hf C7 C10 28.7(3)
C7 C6 C8 C9 1.4(6)
Hf C6 C8 C9 -65.8(4)
C7 C6 C8 Hf 67.2(4)
C1 Hf C8 C9 125.0(3)
C6 Hf C8 C9 115.9(4)
C2 Hf C8 C9 89.6(4)
C10 Hf C8 C9 37.6(3)
C3 Hf C8 C9 161.3(3)
C7 Hf C8 C9 78.4(3)
C4 Hf C8 C9 -174.0(4)
C5 Hf C8 C9 80.8(8)
P1 Hf C8 C9 -12.5(3)
C1 Hf C8 C6 9.1(4)
C2 Hf C8 C6 -26.2(4)
C10 Hf C8 C6 -78.3(3)
C3 Hf C8 C6 45.5(4)
C7 Hf C8 C6 -37.5(3)
C9 Hf C8 C6 -115.9(4)
C4 Hf C8 C6 70.1(5)
C5 Hf C8 C6 -35.1(8)
P1 Hf C8 C6 -128.3(3)
C6 C8 C9 C10 -0.6(6)
Hf C8 C9 C10 -65.6(3)
C6 C8 C9 Hf 65.0(4)
C1 Hf C9 C8 -75.1(4)
C6 Hf C9 C8 -36.8(3)
C2 Hf C9 C8 -117.0(3)
C10 Hf C9 C8 -114.4(4)
C3 Hf C9 C8 -37.4(5)
C7 Hf C9 C8 -77.4(3)
C4 Hf C9 C8 161.4(11)
C5 Hf C9 C8 -155.9(3)
P1 Hf C9 C8 168.0(3)
C1 Hf C9 C10 39.3(4)
C6 Hf C9 C10 77.6(3)
C2 Hf C9 C10 -2.6(4)
C3 Hf C9 C10 77.0(5)
C7 Hf C9 C10 37.0(3)
C8 Hf C9 C10 114.4(4)
C4 Hf C9 C10 -84.2(12)
C5 Hf C9 C10 -41.5(4)
P1 Hf C9 C10 -77.6(3)
C6 C7 C10 C9 1.4(6)
Hf C7 C10 C9 67.0(3)
C6 C7 C10 Hf -65.6(3)
C8 C9 C10 C7 -0.5(5)
Hf C9 C10 C7 -66.7(3)
C8 C9 C10 Hf 66.2(3)
C1 Hf C10 C7 -35.0(3)
C6 Hf C10 C7 37.3(3)
C2 Hf C10 C7 -66.8(3)
C3 Hf C10 C7 -28.4(4)
C8 Hf C10 C7 78.1(3)
C9 Hf C10 C7 115.3(4)
C4 Hf C10 C7 -78.7(4)
C5 Hf C10 C7 -91.0(3)
P1 Hf C10 C7 -150.7(3)
C1 Hf C10 C9 -150.3(3)
C6 Hf C10 C9 -78.1(3)
C2 Hf C10 C9 177.9(3)
C3 Hf C10 C9 -143.8(3)
C7 Hf C10 C9 -115.3(4)
C8 Hf C10 C9 -37.2(3)
C4 Hf C10 C9 165.9(3)
C5 Hf C10 C9 153.7(3)
P1 Hf C10 C9 94.0(3)
C18 C14 C15 C19 -0.8(8)
C19 C16 C17 C18 0.7(8)
C19 C16 C17 C32 -179.4(5)
C15 C14 C18 C17 0.6(9)
C16 C17 C18 C14 -0.5(8)
C32 C17 C18 C14 179.6(5)
C17 C16 C19 C15 -1.0(9)
C14 C15 C19 C16 1.0(8)
